data_3000510
loop_
_publ_author_name
'Morgan Redington'

_journal_name_full 'To be published in Chemistry of Materials'
_chemical_formula_sum 'Ca H18 Li2'
_space_group_name_Hall 'P 1'
_space_group_name_H-M_alt 'P 1'
_cell_angle_alpha 93.4129676445
_cell_angle_beta 92.6741807599
_cell_angle_gamma 118.0008341338
_cell_length_a 3.1780245546
_cell_length_b 3.3129682368
_cell_length_c 6.6924093442
_cell_volume 61.881
_cod_database_code 3000510
_cod_hold_until_date 2024-11-17
_cod_depositor_requested_release_date 2024-11-17

loop_
_atom_site_label
_atom_site_fract_x
_atom_site_fract_y
_atom_site_fract_z
? ? ? ?
